data_7018688
loop_
_publ_author_name
'Zhang, Zhan'
'Chen, Yakun'
'Dolphin, David'

_publ_section_title
;
 Diastereoselective generation of triple-stranded helicates induced by
 gem-dimethyl groups on a linker.
;
_journal_issue 16
_journal_name_full 'Dalton transactions (Cambridge, England : 2003)'
_journal_page_first 4751
_journal_page_last 4753
_journal_paper_doi 10.1039/c2dt12316a
_journal_volume 41
_journal_year 2012
_chemical_formula_sum 'C101 H82 Cl4 Co2 N12'
_chemical_formula_weight 1723.45
_chemical_name_systematic
;
?
;
_space_group_IT_number 15
_symmetry_cell_setting monoclinic
_symmetry_space_group_name_Hall '-C 2yc'
_symmetry_space_group_name_H-M 'C 1 2/c 1'
_atom_sites_solution_hydrogens geom
_atom_sites_solution_primary direct
_atom_sites_solution_secondary difmap
_audit_creation_method SHELXL-97
_cell_angle_alpha 90.00
_cell_angle_beta 96.244(2)
_cell_angle_gamma 90.00
_cell_formula_units_Z 4
_cell_length_a 28.2196(9)
_cell_length_b 12.5132(4)
_cell_length_c 23.8825(7)
_cell_measurement_reflns_used 9924
_cell_measurement_temperature 103.0(1)
_cell_measurement_theta_max 28.02
_cell_measurement_theta_min 2.37
_cell_volume 8383.3(5)
_computing_structure_refinement 'SHELXL-97 (Sheldrick, 1997)'
_diffrn_ambient_temperature 103.0(1)
_diffrn_measured_fraction_theta_full 0.995
_diffrn_measured_fraction_theta_max 0.995
_diffrn_measurement_device_type 'Bruker X8 APEX II'
_diffrn_measurement_method 'area detector'
_diffrn_radiation_monochromator graphite
_diffrn_radiation_source 'fine-focus sealed tube'
_diffrn_radiation_type MoK\a
_diffrn_radiation_wavelength 0.71069
_diffrn_reflns_av_R_equivalents 0.0532
_diffrn_reflns_av_sigmaI/netI 0.0447
_diffrn_reflns_limit_h_max 36
_diffrn_reflns_limit_h_min -37
_diffrn_reflns_limit_k_max 16
_diffrn_reflns_limit_k_min -16
_diffrn_reflns_limit_l_max 30
_diffrn_reflns_limit_l_min -31
_diffrn_reflns_number 59992
_diffrn_reflns_theta_full 28.10
_diffrn_reflns_theta_max 28.10
_diffrn_reflns_theta_min 1.72
_exptl_absorpt_coefficient_mu 0.581
_exptl_absorpt_correction_T_max 0.944
_exptl_absorpt_correction_T_min 0.845
_exptl_absorpt_correction_type multi-scan
_exptl_crystal_colour red
_exptl_crystal_density_diffrn 1.366
_exptl_crystal_density_method 'not measured'
_exptl_crystal_description plate
_exptl_crystal_F_000 3576
_exptl_crystal_size_max 0.55
_exptl_crystal_size_mid 0.40
_exptl_crystal_size_min 0.10
_refine_diff_density_max 0.570
_refine_diff_density_min -0.634
_refine_diff_density_rms 0.072
_refine_ls_extinction_method none
_refine_ls_goodness_of_fit_ref 1.004
_refine_ls_hydrogen_treatment constr
_refine_ls_matrix_type full
_refine_ls_number_parameters 540
_refine_ls_number_reflns 10170
_refine_ls_number_restraints 0
_refine_ls_restrained_S_all 1.004
_refine_ls_R_factor_all 0.0715
_refine_ls_R_factor_gt 0.0433
_refine_ls_shift/su_max 0.002
_refine_ls_shift/su_mean 0.000
_refine_ls_structure_factor_coef Fsqd
_refine_ls_weighting_details 'calc w=1/[\s^2^(Fo^2^)+(0.0468P)^2^+18.2876P] where P=(Fo^2^+2Fc^2^)/3'
_refine_ls_weighting_scheme calc
_refine_ls_wR_factor_gt 0.0982
_refine_ls_wR_factor_ref 0.1131
_reflns_number_gt 7448
_reflns_number_total 10170
_reflns_threshold_expression >2sigma(I)
_cod_data_source_file c2dt12316a.txt
_cod_data_source_block Co-helicate
_cod_original_sg_symbol_H-M 'C 2/c'
_cod_database_code 7018688

loop_
_symmetry_equiv_pos_as_xyz
'x, y, z'
'-x, y, -z+1/2'
'x+1/2, y+1/2, z'
'-x+1/2, y+1/2, -z+1/2'
'-x, -y, -z'
'x, -y, z-1/2'
'-x+1/2, -y+1/2, -z'
'x+1/2, -y+1/2, z-1/2'

loop_
_atom_site_label
_atom_site_type_symbol
_atom_site_fract_x
_atom_site_fract_y
_atom_site_fract_z
_atom_site_U_iso_or_equiv
_atom_site_adp_type
_atom_site_occupancy
_atom_site_symmetry_multiplicity
_atom_site_calc_flag
_atom_site_refinement_flags
C1 C 0.20077(8) 0.30639(17) 0.21356(9) 0.0181(4) Uani 1 1 d .
H1 H 0.2192 0.2998 0.2491 0.022 Uiso 1 1 calc R
C2 C 0.21223(8) 0.37432(17) 0.17030(10) 0.0206(5) Uani 1 1 d .
H2 H 0.2393 0.4197 0.1711 0.025 Uiso 1 1 calc R
C3 C 0.17683(8) 0.36251(17) 0.12663(9) 0.0180(4) Uani 1 1 d .
H3 H 0.1744 0.3992 0.0916 0.022 Uiso 1 1 calc R
C4 C 0.14449(8) 0.28473(16) 0.14377(9) 0.0149(4) Uani 1 1 d .
C5 C 0.10496(8) 0.24072(16) 0.11098(9) 0.0147(4) Uani 1 1 d .
C6 C 0.07653(8) 0.15965(16) 0.12872(9) 0.0151(4) Uani 1 1 d .
C7 C 0.03822(8) 0.10477(17) 0.09708(9) 0.0172(4) Uani 1 1 d .
H7 H 0.0261 0.1192 0.0592 0.021 Uiso 1 1 calc R
C8 C 0.02204(8) 0.02773(17) 0.13093(9) 0.0164(4) Uani 1 1 d .
C9 C 0.05038(7) 0.03752(16) 0.18347(9) 0.0157(4) Uani 1 1 d .
H9 H 0.0466 -0.0057 0.2154 0.019 Uiso 1 1 calc R
C10 C -0.01505(8) -0.05891(17) 0.11886(9) 0.0188(5) Uani 1 1 d .
C11 C -0.06992(8) 0.05307(17) 0.17903(9) 0.0158(4) Uani 1 1 d .
H11 H -0.0560 0.1207 0.1731 0.019 Uiso 1 1 calc R
C12 C -0.05500(8) -0.04376(16) 0.15594(9) 0.0153(4) Uani 1 1 d .
C13 C -0.08452(8) -0.12141(17) 0.17407(9) 0.0169(4) Uani 1 1 d .
H13 H -0.0838 -0.1954 0.1654 0.020 Uiso 1 1 calc R
C14 C -0.11618(8) -0.07049(16) 0.20810(9) 0.0154(4) Uani 1 1 d .
C15 C -0.14766(8) -0.12204(16) 0.24081(9) 0.0156(4) Uani 1 1 d .
C16 C -0.17222(7) -0.07283(16) 0.28095(9) 0.0147(4) Uani 1 1 d .
C17 C -0.20181(8) -0.12284(17) 0.31790(9) 0.0182(4) Uani 1 1 d .
H17 H -0.2098 -0.1965 0.3187 0.022 Uiso 1 1 calc R
C18 C -0.21643(8) -0.04491(19) 0.35191(10) 0.0218(5) Uani 1 1 d .
H18 H -0.2362 -0.0539 0.3813 0.026 Uiso 1 1 calc R
C19 C -0.19650(8) 0.05192(18) 0.33508(10) 0.0210(5) Uani 1 1 d .
H19 H -0.2013 0.1194 0.3518 0.025 Uiso 1 1 calc R
C20 C -0.03502(9) -0.0566(2) 0.05688(10) 0.0291(6) Uani 1 1 d .
H20A H -0.0516 0.0112 0.0485 0.044 Uiso 1 1 calc R
H20B H -0.0574 -0.1160 0.0491 0.044 Uiso 1 1 calc R
H20C H -0.0088 -0.0636 0.0333 0.044 Uiso 1 1 calc R
C21 C 0.00949(9) -0.16820(18) 0.13144(11) 0.0267(5) Uani 1 1 d .
H21A H 0.0365 -0.1754 0.1091 0.040 Uiso 1 1 calc R
H21B H -0.0134 -0.2258 0.1215 0.040 Uiso 1 1 calc R
H21C H 0.0210 -0.1726 0.1716 0.040 Uiso 1 1 calc R
C22 C 0.09417(8) 0.28330(17) 0.05261(9) 0.0177(4) Uani 1 1 d .
C23 C 0.12764(9) 0.27217(18) 0.01395(9) 0.0229(5) Uani 1 1 d .
H23 H 0.1565 0.2347 0.0245 0.028 Uiso 1 1 calc R
C24 C 0.11893(10) 0.3154(2) -0.03959(10) 0.0298(6) Uani 1 1 d .
H24 H 0.1419 0.3076 -0.0656 0.036 Uiso 1 1 calc R
C25 C 0.07734(11) 0.3693(2) -0.05523(10) 0.0343(7) Uani 1 1 d .
H25 H 0.0717 0.3994 -0.0919 0.041 Uiso 1 1 calc R
C26 C 0.04350(10) 0.3801(2) -0.01791(11) 0.0335(6) Uani 1 1 d .
H26 H 0.0146 0.4170 -0.0290 0.040 Uiso 1 1 calc R
C27 C 0.05183(9) 0.33676(19) 0.03617(10) 0.0250(5) Uani 1 1 d .
H27 H 0.0285 0.3439 0.0617 0.030 Uiso 1 1 calc R
C28 C -0.15375(8) -0.23998(17) 0.23274(10) 0.0203(5) Uani 1 1 d .
C29 C -0.17375(9) -0.27930(19) 0.18121(11) 0.0279(6) Uani 1 1 d .
H29 H -0.1838 -0.2312 0.1515 0.033 Uiso 1 1 calc R
C30 C -0.17912(11) -0.3887(2) 0.17290(13) 0.0393(7) Uani 1 1 d .
H30 H -0.1927 -0.4151 0.1374 0.047 Uiso 1 1 calc R
C31 C -0.16489(11) -0.4591(2) 0.21577(15) 0.0425(8) Uani 1 1 d .
H31 H -0.1687 -0.5338 0.2099 0.051 Uiso 1 1 calc R
C32 C -0.14519(10) -0.4211(2) 0.26720(14) 0.0386(7) Uani 1 1 d .
H32 H -0.1354 -0.4699 0.2967 0.046 Uiso 1 1 calc R
C33 C -0.13949(9) -0.31173(19) 0.27629(12) 0.0275(5) Uani 1 1 d .
H33 H -0.1260 -0.2859 0.3119 0.033 Uiso 1 1 calc R
C34 C 0.22552(8) 0.11714(17) 0.31002(9) 0.0177(4) Uani 1 1 d .
H34 H 0.2385 0.0789 0.2809 0.021 Uiso 1 1 calc R
C35 C 0.24890(8) 0.13248(17) 0.36455(9) 0.0193(5) Uani 1 1 d .
H35 H 0.2797 0.1075 0.3784 0.023 Uiso 1 1 calc R
C36 C 0.21849(8) 0.19064(17) 0.39395(9) 0.0178(4) Uani 1 1 d .
H36 H 0.2242 0.2126 0.4322 0.021 Uiso 1 1 calc R
C37 C 0.17696(8) 0.21169(16) 0.35645(9) 0.0152(4) Uani 1 1 d .
C38 C 0.13752(8) 0.27502(16) 0.36585(9) 0.0153(4) Uani 1 1 d .
C39 C 0.10086(8) 0.30152(16) 0.32450(9) 0.0151(4) Uani 1 1 d .
C40 C 0.06529(8) 0.38272(16) 0.32620(9) 0.0160(4) Uani 1 1 d .
H40 H 0.0598 0.4246 0.3580 0.019 Uiso 1 1 calc R
C41 C 0.04065(7) 0.38905(16) 0.27350(9) 0.0145(4) Uani 1 1 d .
C42 C 0.06062(7) 0.30874(16) 0.24108(9) 0.0154(4) Uani 1 1 d .
H42 H 0.0498 0.2938 0.2028 0.018 Uiso 1 1 calc R
C43 C 0.0000 0.4611(2) 0.2500 0.0167(6) Uani 1 2 d S
C44 C -0.01590(8) 0.53242(18) 0.29675(11) 0.0248(5) Uani 1 1 d .
H44A H -0.0267 0.4876 0.3265 0.037 Uiso 1 1 calc R
H44B H -0.0421 0.5786 0.2811 0.037 Uiso 1 1 calc R
H44C H 0.0110 0.5767 0.3125 0.037 Uiso 1 1 calc R
C45 C 0.13451(8) 0.31812(17) 0.42383(9) 0.0164(4) Uani 1 1 d .
C46 C 0.09603(8) 0.28973(19) 0.45233(10) 0.0228(5) Uani 1 1 d .
H46 H 0.0716 0.2452 0.4345 0.027 Uiso 1 1 calc R
C47 C 0.09307(9) 0.3261(2) 0.50684(11) 0.0296(6) Uani 1 1 d .
H47 H 0.0670 0.3054 0.5264 0.036 Uiso 1 1 calc R
C48 C 0.12827(10) 0.3925(2) 0.53270(10) 0.0299(6) Uani 1 1 d .
H48 H 0.1262 0.4177 0.5699 0.036 Uiso 1 1 calc R
C49 C 0.16614(9) 0.4220(2) 0.50457(10) 0.0266(5) Uani 1 1 d .
H49 H 0.1901 0.4678 0.5223 0.032 Uiso 1 1 calc R
C50 C 0.16951(8) 0.38505(18) 0.45035(10) 0.0206(5) Uani 1 1 d .
H50 H 0.1959 0.4055 0.4312 0.025 Uiso 1 1 calc R
N1 N 0.16061(6) 0.25212(13) 0.19828(7) 0.0143(4) Uani 1 1 d .
N2 N 0.08292(6) 0.11454(13) 0.18275(7) 0.0138(4) Uani 1 1 d .
N3 N -0.10609(6) 0.03822(13) 0.21039(7) 0.0139(4) Uani 1 1 d .
N4 N -0.17008(6) 0.03672(14) 0.29275(7) 0.0155(4) Uani 1 1 d .
N5 N 0.18246(6) 0.16376(13) 0.30461(7) 0.0152(4) Uani 1 1 d .
N6 N 0.09619(6) 0.25690(13) 0.27058(7) 0.0143(4) Uani 1 1 d .
Cl1 Cl 0.27786(3) 0.38085(7) 0.04426(4) 0.0552(2) Uani 1 1 d .
Cl2 Cl 0.33791(4) 0.53517(8) -0.00466(4) 0.0636(3) Uani 1 1 d .
Co1 Co 0.133219(10) 0.14418(2) 0.242432(12) 0.01271(8) Uani 1 1 d .
C51 C 0.32914(12) 0.4613(2) 0.05538(12) 0.0429(7) Uani 1 1 d .
H51A H 0.3259 0.5108 0.0871 0.051 Uiso 1 1 calc R
H51B H 0.3573 0.4155 0.0658 0.051 Uiso 1 1 calc R

loop_
_atom_site_aniso_label
_atom_site_aniso_U_11
_atom_site_aniso_U_22
_atom_site_aniso_U_33
_atom_site_aniso_U_23
_atom_site_aniso_U_13
_atom_site_aniso_U_12
C1 0.0177(11) 0.0171(10) 0.0189(11) 0.0001(8) -0.0016(9) -0.0015(8)
C2 0.0198(11) 0.0177(11) 0.0242(12) 0.0001(9) 0.0027(9) -0.0054(9)
C3 0.0212(11) 0.0147(10) 0.0181(11) 0.0015(8) 0.0026(9) -0.0034(8)
C4 0.0179(10) 0.0126(9) 0.0143(10) 0.0006(8) 0.0029(8) -0.0005(8)
C5 0.0177(10) 0.0136(9) 0.0135(10) -0.0016(8) 0.0042(8) -0.0005(8)
C6 0.0175(10) 0.0166(10) 0.0113(10) -0.0022(8) 0.0027(8) -0.0003(8)
C7 0.0179(11) 0.0210(10) 0.0130(10) -0.0041(8) 0.0036(8) -0.0038(8)
C8 0.0166(10) 0.0192(10) 0.0144(10) -0.0051(8) 0.0063(8) -0.0036(8)
C9 0.0176(11) 0.0148(10) 0.0157(10) -0.0016(8) 0.0057(9) -0.0019(8)
C10 0.0214(11) 0.0200(11) 0.0157(11) -0.0047(8) 0.0053(9) -0.0077(9)
C11 0.0199(11) 0.0162(10) 0.0115(10) 0.0008(8) 0.0032(8) -0.0041(8)
C12 0.0178(10) 0.0166(10) 0.0113(10) -0.0021(8) 0.0010(8) -0.0032(8)
C13 0.0195(11) 0.0147(10) 0.0170(11) -0.0036(8) 0.0039(9) -0.0032(8)
C14 0.0178(11) 0.0140(10) 0.0146(10) -0.0012(8) 0.0020(8) -0.0017(8)
C15 0.0162(10) 0.0135(10) 0.0168(10) 0.0012(8) 0.0005(8) -0.0014(8)
C16 0.0153(10) 0.0133(9) 0.0154(10) 0.0018(8) 0.0007(8) -0.0008(8)
C17 0.0159(10) 0.0192(11) 0.0197(11) 0.0031(8) 0.0026(9) -0.0021(8)
C18 0.0211(12) 0.0257(12) 0.0201(12) 0.0009(9) 0.0087(9) -0.0032(9)
C19 0.0222(12) 0.0214(11) 0.0201(11) -0.0028(9) 0.0055(9) -0.0015(9)
C20 0.0316(14) 0.0401(14) 0.0158(12) -0.0075(10) 0.0042(10) -0.0184(11)
C21 0.0254(13) 0.0209(11) 0.0360(14) -0.0102(10) 0.0128(11) -0.0050(9)
C22 0.0230(11) 0.0156(10) 0.0137(10) -0.0005(8) -0.0022(9) -0.0075(8)
C23 0.0307(13) 0.0202(11) 0.0183(11) -0.0025(9) 0.0042(10) -0.0086(9)
C24 0.0462(16) 0.0269(12) 0.0169(12) -0.0017(10) 0.0062(11) -0.0164(12)
C25 0.0603(19) 0.0257(13) 0.0144(12) 0.0033(10) -0.0072(12) -0.0160(12)
C26 0.0418(16) 0.0218(12) 0.0325(14) 0.0024(10) -0.0159(12) -0.0016(11)
C27 0.0295(13) 0.0240(12) 0.0205(12) -0.0005(9) -0.0021(10) -0.0037(10)
C28 0.0183(11) 0.0143(10) 0.0302(13) -0.0005(9) 0.0111(10) -0.0015(8)
C29 0.0333(14) 0.0212(12) 0.0316(14) -0.0047(10) 0.0150(11) -0.0081(10)
C30 0.0495(18) 0.0278(14) 0.0458(17) -0.0159(12) 0.0290(15) -0.0162(12)
C31 0.0438(17) 0.0155(12) 0.075(2) -0.0109(13) 0.0353(17) -0.0062(11)
C32 0.0285(14) 0.0204(12) 0.069(2) 0.0146(13) 0.0173(14) 0.0038(11)
C33 0.0199(12) 0.0213(12) 0.0423(15) 0.0062(11) 0.0073(11) 0.0001(9)
C34 0.0179(11) 0.0150(10) 0.0206(11) 0.0016(8) 0.0038(9) 0.0013(8)
C35 0.0181(11) 0.0181(10) 0.0208(11) 0.0031(9) -0.0020(9) 0.0008(8)
C36 0.0208(11) 0.0157(10) 0.0160(11) 0.0019(8) -0.0018(9) 0.0007(8)
C37 0.0182(10) 0.0137(9) 0.0135(10) 0.0019(8) 0.0004(8) -0.0007(8)
C38 0.0193(11) 0.0122(9) 0.0141(10) 0.0005(8) 0.0010(8) -0.0006(8)
C39 0.0174(10) 0.0130(10) 0.0149(10) 0.0000(8) 0.0013(8) -0.0005(8)
C40 0.0170(10) 0.0140(10) 0.0169(11) -0.0032(8) 0.0006(8) 0.0014(8)
C41 0.0146(10) 0.0114(9) 0.0171(10) 0.0006(8) -0.0010(8) -0.0015(8)
C42 0.0165(10) 0.0150(10) 0.0143(10) 0.0006(8) -0.0004(8) -0.0008(8)
C43 0.0158(15) 0.0123(13) 0.0210(16) 0.000 -0.0029(12) 0.000
C44 0.0198(12) 0.0184(11) 0.0345(14) -0.0085(10) -0.0051(10) 0.0054(9)
C45 0.0206(11) 0.0150(9) 0.0130(10) 0.0008(8) -0.0015(8) 0.0046(8)
C46 0.0210(12) 0.0269(12) 0.0200(12) -0.0020(9) 0.0000(9) -0.0003(9)
C47 0.0299(14) 0.0384(14) 0.0220(12) -0.0004(10) 0.0092(11) 0.0033(11)
C48 0.0368(15) 0.0382(14) 0.0139(11) -0.0072(10) 0.0003(11) 0.0089(12)
C49 0.0288(13) 0.0271(12) 0.0220(12) -0.0072(10) -0.0052(10) 0.0028(10)
C50 0.0216(12) 0.0208(11) 0.0193(11) -0.0008(9) 0.0009(9) 0.0004(9)
N1 0.0155(9) 0.0122(8) 0.0151(9) -0.0001(7) 0.0019(7) -0.0001(7)
N2 0.0155(9) 0.0139(8) 0.0123(9) -0.0017(6) 0.0029(7) -0.0002(7)
N3 0.0167(9) 0.0115(8) 0.0137(9) 0.0009(6) 0.0020(7) -0.0012(7)
N4 0.0172(9) 0.0143(8) 0.0151(9) 0.0004(7) 0.0027(7) -0.0007(7)
N5 0.0172(9) 0.0142(8) 0.0143(9) 0.0009(7) 0.0017(7) 0.0009(7)
N6 0.0171(9) 0.0111(8) 0.0148(9) -0.0004(7) 0.0022(7) 0.0004(7)
Cl1 0.0388(4) 0.0624(5) 0.0672(6) 0.0093(4) 0.0188(4) 0.0112(4)
Cl2 0.0790(7) 0.0598(5) 0.0506(5) 0.0146(4) 0.0008(5) -0.0083(5)
Co1 0.01520(14) 0.01127(13) 0.01170(14) -0.00009(11) 0.00173(10) 0.00052(11)
C51 0.055(2) 0.0395(16) 0.0336(16) -0.0027(13) 0.0020(14) 0.0109(14)

loop_
_atom_type_symbol
_atom_type_description
_atom_type_scat_dispersion_real
_atom_type_scat_dispersion_imag
_atom_type_scat_source
C C 0.0033 0.0016 'International Tables Vol C Tables 4.2.6.8 and 6.1.1.4'
H H 0.0000 0.0000 'International Tables Vol C Tables 4.2.6.8 and 6.1.1.4'
N N 0.0061 0.0033 'International Tables Vol C Tables 4.2.6.8 and 6.1.1.4'
Cl Cl 0.1484 0.1585 'International Tables Vol C Tables 4.2.6.8 and 6.1.1.4'
Co Co 0.3494 0.9721 'International Tables Vol C Tables 4.2.6.8 and 6.1.1.4'

loop_
_geom_angle_atom_site_label_1
_geom_angle_atom_site_label_2
_geom_angle_atom_site_label_3
_geom_angle
_geom_angle_site_symmetry_1
_geom_angle_site_symmetry_3
N1 C1 C2 111.3(2) . .
N1 C1 H1 124.4 . .
C2 C1 H1 124.4 . .
C3 C2 C1 106.73(19) . .
C3 C2 H2 126.6 . .
C1 C2 H2 126.6 . .
C2 C3 C4 106.94(19) . .
C2 C3 H3 126.5 . .
C4 C3 H3 126.5 . .
N1 C4 C5 124.44(19) . .
N1 C4 C3 108.33(18) . .
C5 C4 C3 127.1(2) . .
C6 C5 C4 124.55(19) . .
C6 C5 C22 118.69(19) . .
C4 C5 C22 116.74(18) . .
C5 C6 N2 123.67(19) . .
C5 C6 C7 128.3(2) . .
N2 C6 C7 107.94(18) . .
C8 C7 C6 107.98(19) . .
C8 C7 H7 126.0 . .
C6 C7 H7 126.0 . .
C7 C8 C9 105.64(18) . .
C7 C8 C10 131.4(2) . .
C9 C8 C10 122.86(19) . .
N2 C9 C8 111.97(19) . .
N2 C9 H9 124.0 . .
C8 C9 H9 124.0 . .
C8 C10 C12 109.96(17) . .
C8 C10 C20 110.27(18) . .
C12 C10 C20 110.12(19) . .
C8 C10 C21 108.10(19) . .
C12 C10 C21 109.99(18) . .
C20 C10 C21 108.37(19) . .
N3 C11 C12 112.05(18) . .
N3 C11 H11 124.0 . .
C12 C11 H11 124.0 . .
C13 C12 C11 105.40(18) . .
C13 C12 C10 127.35(19) . .
C11 C12 C10 127.26(19) . .
C12 C13 C14 107.58(18) . .
C12 C13 H13 126.2 . .
C14 C13 H13 126.2 . .
N3 C14 C15 124.60(19) . .
N3 C14 C13 108.80(18) . .
C15 C14 C13 125.99(19) . .
C16 C15 C14 125.12(19) . .
C16 C15 C28 117.91(19) . .
C14 C15 C28 116.94(19) . .
C15 C16 N4 124.08(19) . .
C15 C16 C17 127.16(19) . .
N4 C16 C17 108.72(18) . .
C18 C17 C16 106.93(19) . .
C18 C17 H17 126.5 . .
C16 C17 H17 126.5 . .
C17 C18 C19 106.8(2) . .
C17 C18 H18 126.6 . .
C19 C18 H18 126.6 . .
N4 C19 C18 111.5(2) . .
N4 C19 H19 124.3 . .
C18 C19 H19 124.3 . .
C10 C20 H20A 109.5 . .
C10 C20 H20B 109.5 . .
H20A C20 H20B 109.5 . .
C10 C20 H20C 109.5 . .
H20A C20 H20C 109.5 . .
H20B C20 H20C 109.5 . .
C10 C21 H21A 109.5 . .
C10 C21 H21B 109.5 . .
H21A C21 H21B 109.5 . .
C10 C21 H21C 109.5 . .
H21A C21 H21C 109.5 . .
H21B C21 H21C 109.5 . .
C27 C22 C23 118.9(2) . .
C27 C22 C5 121.2(2) . .
C23 C22 C5 119.8(2) . .
C24 C23 C22 120.4(2) . .
C24 C23 H23 119.8 . .
C22 C23 H23 119.8 . .
C25 C24 C23 120.3(2) . .
C25 C24 H24 119.9 . .
C23 C24 H24 119.9 . .
C24 C25 C26 120.3(2) . .
C24 C25 H25 119.9 . .
C26 C25 H25 119.9 . .
C25 C26 C27 120.0(3) . .
C25 C26 H26 120.0 . .
C27 C26 H26 120.0 . .
C22 C27 C26 120.1(2) . .
C22 C27 H27 119.9 . .
C26 C27 H27 119.9 . .
C29 C28 C33 119.2(2) . .
C29 C28 C15 119.6(2) . .
C33 C28 C15 121.2(2) . .
C28 C29 C30 120.2(3) . .
C28 C29 H29 119.9 . .
C30 C29 H29 119.9 . .
C31 C30 C29 120.4(3) . .
C31 C30 H30 119.8 . .
C29 C30 H30 119.8 . .
C32 C31 C30 120.0(2) . .
C32 C31 H31 120.0 . .
C30 C31 H31 120.0 . .
C31 C32 C33 120.4(3) . .
C31 C32 H32 119.8 . .
C33 C32 H32 119.8 . .
C32 C33 C28 119.7(3) . .
C32 C33 H33 120.1 . .
C28 C33 H33 120.1 . .
N5 C34 C35 110.99(19) . .
N5 C34 H34 124.5 . .
C35 C34 H34 124.5 . .
C36 C35 C34 106.80(19) . .
C36 C35 H35 126.6 . .
C34 C35 H35 126.6 . .
C35 C36 C37 107.11(19) . .
C35 C36 H36 126.4 . .
C37 C36 H36 126.4 . .
N5 C37 C38 123.33(19) . .
N5 C37 C36 108.37(18) . .
C38 C37 C36 128.2(2) . .
C39 C38 C37 124.22(19) . .
C39 C38 C45 117.28(19) . .
C37 C38 C45 118.50(19) . .
C38 C39 N6 123.23(19) . .
C38 C39 C40 128.22(19) . .
N6 C39 C40 108.28(18) . .
C41 C40 C39 107.55(18) . .
C41 C40 H40 126.2 . .
C39 C40 H40 126.2 . .
C40 C41 C42 105.52(18) . .
C40 C41 C43 131.35(18) . .
C42 C41 C43 123.13(17) . .
N6 C42 C41 112.13(19) . .
N6 C42 H42 123.9 . .
C41 C42 H42 123.9 . .
C41 C43 C41 107.1(2) 2 .
C41 C43 C44 110.22(12) 2 .
C41 C43 C44 110.21(12) . .
C41 C43 C44 110.21(12) 2 2
C41 C43 C44 110.22(12) . 2
C44 C43 C44 108.8(3) . 2
C43 C44 H44A 109.5 . .
C43 C44 H44B 109.5 . .
H44A C44 H44B 109.5 . .
C43 C44 H44C 109.5 . .
H44A C44 H44C 109.5 . .
H44B C44 H44C 109.5 . .
C46 C45 C50 119.0(2) . .
C46 C45 C38 119.2(2) . .
C50 C45 C38 121.9(2) . .
C45 C46 C47 120.3(2) . .
C45 C46 H46 119.8 . .
C47 C46 H46 119.8 . .
C48 C47 C46 120.0(2) . .
C48 C47 H47 120.0 . .
C46 C47 H47 120.0 . .
C49 C48 C47 120.0(2) . .
C49 C48 H48 120.0 . .
C47 C48 H48 120.0 . .
C48 C49 C50 120.2(2) . .
C48 C49 H49 119.9 . .
C50 C49 H49 119.9 . .
C49 C50 C45 120.5(2) . .
C49 C50 H50 119.8 . .
C45 C50 H50 119.8 . .
C1 N1 C4 106.69(17) . .
C1 N1 Co1 125.82(15) . .
C4 N1 Co1 127.40(14) . .
C9 N2 C6 106.46(17) . .
C9 N2 Co1 125.47(15) . .
C6 N2 Co1 127.70(14) . .
C11 N3 C14 106.17(17) . .
C11 N3 Co1 126.74(14) . 2
C14 N3 Co1 126.64(14) . 2
C19 N4 C16 106.08(17) . .
C19 N4 Co1 126.73(15) . 2
C16 N4 Co1 127.11(14) . 2
C34 N5 C37 106.71(18) . .
C34 N5 Co1 125.87(15) . .
C37 N5 Co1 126.41(14) . .
C42 N6 C39 106.48(17) . .
C42 N6 Co1 125.48(15) . .
C39 N6 Co1 128.03(14) . .
N6 Co1 N1 86.71(7) . .
N6 Co1 N2 90.87(7) . .
N1 Co1 N2 92.12(7) . .
N6 Co1 N5 90.63(7) . .
N1 Co1 N5 91.94(7) . .
N2 Co1 N5 175.74(7) . .
N6 Co1 N4 174.72(7) . 2
N1 Co1 N4 89.03(7) . 2
N2 Co1 N4 86.16(7) . 2
N5 Co1 N4 92.63(7) . 2
N6 Co1 N3 91.97(7) . 2
N1 Co1 N3 177.86(7) . 2
N2 Co1 N3 89.58(7) . 2
N5 Co1 N3 86.39(7) . 2
N4 Co1 N3 92.38(7) 2 2
Cl2 C51 Cl1 111.51(17) . .
Cl2 C51 H51A 109.3 . .
Cl1 C51 H51A 109.3 . .
Cl2 C51 H51B 109.3 . .
Cl1 C51 H51B 109.3 . .
H51A C51 H51B 108.0 . .

loop_
_geom_bond_atom_site_label_1
_geom_bond_atom_site_label_2
_geom_bond_distance
_geom_bond_site_symmetry_2
C1 N1 1.337(3) .
C1 C2 1.402(3) .
C1 H1 0.9500 .
C2 C3 1.371(3) .
C2 H2 0.9500 .
C3 C4 1.425(3) .
C3 H3 0.9500 .
C4 N1 1.393(3) .
C4 C5 1.404(3) .
C5 C6 1.388(3) .
C5 C22 1.492(3) .
C6 N2 1.402(3) .
C6 C7 1.426(3) .
C7 C8 1.368(3) .
C7 H7 0.9500 .
C8 C9 1.418(3) .
C8 C10 1.513(3) .
C9 N2 1.333(3) .
C9 H9 0.9500 .
C10 C12 1.519(3) .
C10 C20 1.526(3) .
C10 C21 1.548(3) .
C11 N3 1.343(3) .
C11 C12 1.414(3) .
C11 H11 0.9500 .
C12 C13 1.380(3) .
C13 C14 1.422(3) .
C13 H13 0.9500 .
C14 N3 1.390(3) .
C14 C15 1.402(3) .
C15 C16 1.387(3) .
C15 C28 1.496(3) .
C16 N4 1.399(3) .
C16 C17 1.424(3) .
C17 C18 1.362(3) .
C17 H17 0.9500 .
C18 C19 1.412(3) .
C18 H18 0.9500 .
C19 N4 1.334(3) .
C19 H19 0.9500 .
C20 H20A 0.9800 .
C20 H20B 0.9800 .
C20 H20C 0.9800 .
C21 H21A 0.9800 .
C21 H21B 0.9800 .
C21 H21C 0.9800 .
C22 C27 1.388(3) .
C22 C23 1.398(3) .
C23 C24 1.386(3) .
C23 H23 0.9500 .
C24 C25 1.370(4) .
C24 H24 0.9500 .
C25 C26 1.382(4) .
C25 H25 0.9500 .
C26 C27 1.397(3) .
C26 H26 0.9500 .
C27 H27 0.9500 .
C28 C29 1.387(3) .
C28 C33 1.399(3) .
C29 C30 1.389(3) .
C29 H29 0.9500 .
C30 C31 1.377(4) .
C30 H30 0.9500 .
C31 C32 1.376(4) .
C31 H31 0.9500 .
C32 C33 1.392(4) .
C32 H32 0.9500 .
C33 H33 0.9500 .
C34 N5 1.342(3) .
C34 C35 1.408(3) .
C34 H34 0.9500 .
C35 C36 1.375(3) .
C35 H35 0.9500 .
C36 C37 1.420(3) .
C36 H36 0.9500 .
C37 N5 1.399(3) .
C37 C38 1.404(3) .
C38 C39 1.390(3) .
C38 C45 1.497(3) .
C39 N6 1.396(3) .
C39 C40 1.432(3) .
C40 C41 1.372(3) .
C40 H40 0.9500 .
C41 C42 1.422(3) .
C41 C43 1.518(3) .
C42 N6 1.331(3) .
C42 H42 0.9500 .
C43 C41 1.518(3) 2
C43 C44 1.534(3) .
C43 C44 1.534(3) 2
C44 H44A 0.9800 .
C44 H44B 0.9800 .
C44 H44C 0.9800 .
C45 C46 1.389(3) .
C45 C50 1.394(3) .
C46 C47 1.390(3) .
C46 H46 0.9500 .
C47 C48 1.388(4) .
C47 H47 0.9500 .
C48 C49 1.373(4) .
C48 H48 0.9500 .
C49 C50 1.388(3) .
C49 H49 0.9500 .
C50 H50 0.9500 .
N1 Co1 1.9263(17) .
N2 Co1 1.9350(18) .
N3 Co1 1.9497(17) 2
N4 Co1 1.9458(17) 2
N5 Co1 1.9356(18) .
N6 Co1 1.9201(17) .
Cl1 C51 1.760(3) .
Cl2 C51 1.746(3) .
Co1 N4 1.9458(17) 2
Co1 N3 1.9497(17) 2
C51 H51A 0.9900 .
C51 H51B 0.9900 .

loop_
_geom_torsion_atom_site_label_1
_geom_torsion_atom_site_label_2
_geom_torsion_atom_site_label_3
_geom_torsion_atom_site_label_4
_geom_torsion
_geom_torsion_site_symmetry_4
N1 C1 C2 C3 1.1(3) .
C1 C2 C3 C4 -1.3(2) .
C2 C3 C4 N1 1.0(2) .
C2 C3 C4 C5 -174.4(2) .
N1 C4 C5 C6 0.6(3) .
C3 C4 C5 C6 175.3(2) .
N1 C4 C5 C22 -177.77(19) .
C3 C4 C5 C22 -3.0(3) .
C4 C5 C6 N2 2.5(3) .
C22 C5 C6 N2 -179.15(19) .
C4 C5 C6 C7 -174.7(2) .
C22 C5 C6 C7 3.6(3) .
C5 C6 C7 C8 177.1(2) .
N2 C6 C7 C8 -0.5(2) .
C6 C7 C8 C9 0.8(2) .
C6 C7 C8 C10 -174.9(2) .
C7 C8 C9 N2 -0.9(2) .
C10 C8 C9 N2 175.23(19) .
C7 C8 C10 C12 -119.5(3) .
C9 C8 C10 C12 65.4(3) .
C7 C8 C10 C20 2.1(3) .
C9 C8 C10 C20 -173.0(2) .
C7 C8 C10 C21 120.4(3) .
C9 C8 C10 C21 -54.7(3) .
N3 C11 C12 C13 0.8(2) .
N3 C11 C12 C10 -179.4(2) .
C8 C10 C12 C13 -153.1(2) .
C20 C10 C12 C13 85.2(3) .
C21 C10 C12 C13 -34.2(3) .
C8 C10 C12 C11 27.1(3) .
C20 C10 C12 C11 -94.6(3) .
C21 C10 C12 C11 146.0(2) .
C11 C12 C13 C14 -0.6(2) .
C10 C12 C13 C14 179.6(2) .
C12 C13 C14 N3 0.3(2) .
C12 C13 C14 C15 -171.0(2) .
N3 C14 C15 C16 -1.7(4) .
C13 C14 C15 C16 168.3(2) .
N3 C14 C15 C28 -179.6(2) .
C13 C14 C15 C28 -9.6(3) .
C14 C15 C16 N4 2.4(3) .
C28 C15 C16 N4 -179.7(2) .
C14 C15 C16 C17 -175.2(2) .
C28 C15 C16 C17 2.7(3) .
C15 C16 C17 C18 176.8(2) .
N4 C16 C17 C18 -1.1(2) .
C16 C17 C18 C19 0.9(3) .
C17 C18 C19 N4 -0.5(3) .
C6 C5 C22 C27 64.9(3) .
C4 C5 C22 C27 -116.7(2) .
C6 C5 C22 C23 -116.9(2) .
C4 C5 C22 C23 61.5(3) .
C27 C22 C23 C24 1.0(3) .
C5 C22 C23 C24 -177.2(2) .
C22 C23 C24 C25 -0.2(4) .
C23 C24 C25 C26 -0.6(4) .
C24 C25 C26 C27 0.6(4) .
C23 C22 C27 C26 -1.1(3) .
C5 C22 C27 C26 177.1(2) .
C25 C26 C27 C22 0.3(4) .
C16 C15 C28 C29 117.4(2) .
C14 C15 C28 C29 -64.5(3) .
C16 C15 C28 C33 -62.7(3) .
C14 C15 C28 C33 115.3(2) .
C33 C28 C29 C30 -0.6(4) .
C15 C28 C29 C30 179.3(2) .
C28 C29 C30 C31 0.3(4) .
C29 C30 C31 C32 0.0(4) .
C30 C31 C32 C33 0.0(4) .
C31 C32 C33 C28 -0.2(4) .
C29 C28 C33 C32 0.5(4) .
C15 C28 C33 C32 -179.3(2) .
N5 C34 C35 C36 0.4(2) .
C34 C35 C36 C37 -0.9(2) .
C35 C36 C37 N5 1.1(2) .
C35 C36 C37 C38 -174.8(2) .
N5 C37 C38 C39 -3.2(3) .
C36 C37 C38 C39 172.1(2) .
N5 C37 C38 C45 177.32(19) .
C36 C37 C38 C45 -7.4(3) .
C37 C38 C39 N6 8.4(3) .
C45 C38 C39 N6 -172.19(19) .
C37 C38 C39 C40 -165.0(2) .
C45 C38 C39 C40 14.5(3) .
C38 C39 C40 C41 172.2(2) .
N6 C39 C40 C41 -1.9(2) .
C39 C40 C41 C42 2.0(2) .
C39 C40 C41 C43 -178.8(2) .
C40 C41 C42 N6 -1.5(2) .
C43 C41 C42 N6 179.22(18) .
C40 C41 C43 C41 -123.6(3) 2
C42 C41 C43 C41 55.45(17) 2
C40 C41 C43 C44 -3.7(3) .
C42 C41 C43 C44 175.4(2) .
C40 C41 C43 C44 116.4(2) 2
C42 C41 C43 C44 -64.5(3) 2
C39 C38 C45 C46 61.1(3) .
C37 C38 C45 C46 -119.4(2) .
C39 C38 C45 C50 -119.6(2) .
C37 C38 C45 C50 59.8(3) .
C50 C45 C46 C47 -1.2(3) .
C38 C45 C46 C47 178.1(2) .
C45 C46 C47 C48 1.1(4) .
C46 C47 C48 C49 -0.3(4) .
C47 C48 C49 C50 -0.3(4) .
C48 C49 C50 C45 0.2(4) .
C46 C45 C50 C49 0.5(3) .
C38 C45 C50 C49 -178.7(2) .
C2 C1 N1 C4 -0.4(2) .
C2 C1 N1 Co1 176.36(14) .
C5 C4 N1 C1 175.2(2) .
C3 C4 N1 C1 -0.4(2) .
C5 C4 N1 Co1 -1.5(3) .
C3 C4 N1 Co1 -177.10(14) .
C8 C9 N2 C6 0.7(2) .
C8 C9 N2 Co1 -172.80(14) .
C5 C6 N2 C9 -177.8(2) .
C7 C6 N2 C9 -0.1(2) .
C5 C6 N2 Co1 -4.6(3) .
C7 C6 N2 Co1 173.14(14) .
C12 C11 N3 C14 -0.5(2) .
C12 C11 N3 Co1 172.11(14) 2
C15 C14 N3 C11 171.6(2) .
C13 C14 N3 C11 0.1(2) .
C15 C14 N3 Co1 -1.0(3) 2
C13 C14 N3 Co1 -172.54(14) 2
C18 C19 N4 C16 -0.1(3) .
C18 C19 N4 Co1 -177.02(15) 2
C15 C16 N4 C19 -177.3(2) .
C17 C16 N4 C19 0.7(2) .
C15 C16 N4 Co1 -0.4(3) 2
C17 C16 N4 Co1 177.60(14) 2
C35 C34 N5 C37 0.3(2) .
C35 C34 N5 Co1 -168.82(14) .
C38 C37 N5 C34 175.27(19) .
C36 C37 N5 C34 -0.8(2) .
C38 C37 N5 Co1 -15.7(3) .
C36 C37 N5 Co1 168.17(14) .
C41 C42 N6 C39 0.3(2) .
C41 C42 N6 Co1 -179.15(14) .
C38 C39 N6 C42 -173.5(2) .
C40 C39 N6 C42 1.0(2) .
C38 C39 N6 Co1 5.9(3) .
C40 C39 N6 Co1 -179.60(14) .
C42 N6 Co1 N1 70.31(18) .
C39 N6 Co1 N1 -109.03(18) .
C42 N6 Co1 N2 -21.77(18) .
C39 N6 Co1 N2 158.90(18) .
C42 N6 Co1 N5 162.21(17) .
C39 N6 Co1 N5 -17.12(18) .
C42 N6 Co1 N4 34.0(9) 2
C39 N6 Co1 N4 -145.3(8) 2
C42 N6 Co1 N3 -111.38(17) 2
C39 N6 Co1 N3 69.29(18) 2
C1 N1 Co1 N6 93.00(18) .
C4 N1 Co1 N6 -90.87(17) .
C1 N1 Co1 N2 -176.25(18) .
C4 N1 Co1 N2 -0.11(18) .
C1 N1 Co1 N5 2.48(18) .
C4 N1 Co1 N5 178.61(17) .
C1 N1 Co1 N4 -90.12(18) 2
C4 N1 Co1 N4 86.01(17) 2
C1 N1 Co1 N3 41(2) 2
C4 N1 Co1 N3 -142.9(19) 2
C9 N2 Co1 N6 -98.18(17) .
C6 N2 Co1 N6 89.76(17) .
C9 N2 Co1 N1 175.08(17) .
C6 N2 Co1 N1 3.02(17) .
C9 N2 Co1 N5 12.5(11) .
C6 N2 Co1 N5 -159.6(9) .
C9 N2 Co1 N4 86.19(17) 2
C6 N2 Co1 N4 -85.87(17) 2
C9 N2 Co1 N3 -6.22(17) 2
C6 N2 Co1 N3 -178.28(17) 2
C34 N5 Co1 N6 -171.39(18) .
C37 N5 Co1 N6 21.63(17) .
C34 N5 Co1 N1 -84.65(18) .
C37 N5 Co1 N1 108.36(17) .
C34 N5 Co1 N2 78.0(10) .
C37 N5 Co1 N2 -89.0(10) .
C34 N5 Co1 N4 4.46(18) 2
C37 N5 Co1 N4 -162.52(17) 2
C34 N5 Co1 N3 96.68(18) 2
C37 N5 Co1 N3 -70.30(17) 2
